data_7159628
loop_
_publ_author_name
'Fresia, Marvin'
'Dierks, Alexandra'
'Jones, Peter G.'
'Lindel, Thomas'

_publ_section_title
;
 Synthesis of the indeno[1,2-<i>b</i>]indole core of janthitrem B.
;
_journal_issue 45
_journal_name_full 'Organic &amp; biomolecular chemistry'
_journal_page_first 9065
_journal_page_last 9069
_journal_paper_doi 10.1039/d3ob01566a
_journal_volume 21
_journal_year 2023
_chemical_formula_moiety 'C23 H27 N O2 S'
_chemical_formula_sum 'C23 H27 N O2 S'
_chemical_formula_weight 381.51
_space_group_crystal_system monoclinic
_space_group_IT_number 9
_space_group_name_Hall 'I -2ya'
_space_group_name_H-M_alt 'I 1 a 1'
_atom_sites_solution_hydrogens geom
_atom_sites_solution_primary dual
_audit_creation_method SHELXL-2019/3
_audit_update_record
;
2023-08-20 deposited with the CCDC.	2023-11-02 downloaded from the CCDC.
;
_cell_angle_alpha 90
_cell_angle_beta 105.9373(12)
_cell_angle_gamma 90
_cell_formula_units_Z 12
_cell_length_a 12.34580(14)
_cell_length_b 27.6089(3)
_cell_length_c 18.0509(2)
_cell_measurement_reflns_used 69573
_cell_measurement_temperature 100(2)
_cell_measurement_theta_max 79.2190
_cell_measurement_theta_min 2.9980
_cell_volume 5916.23(12)
_computing_cell_refinement 'CrysAlisPro 1.171.42.96a (Rigaku OD, 2023)'
_computing_data_collection 'CrysAlisPro 1.171.42.96a (Rigaku OD, 2023)'
_computing_data_reduction 'CrysAlisPro 1.171.42.96a (Rigaku OD, 2023)'
_computing_molecular_graphics 'Siemens XP'
_computing_publication_material 'SHELXL-2019/3 (Sheldrick, 2019)'
_computing_structure_refinement 'SHELXL-2019/3 (Sheldrick, 2019)'
_computing_structure_solution SHELXT
_diffrn_ambient_environment N~2~
_diffrn_ambient_temperature 100.03(12)
_diffrn_detector 'Hybrid Pixel Array Detector'
_diffrn_detector_area_resol_mean 10.0000
_diffrn_detector_type HyPix
_diffrn_measured_fraction_theta_full 0.999
_diffrn_measured_fraction_theta_max 0.991
_diffrn_measurement_device 'four-circle diffractometer'
_diffrn_measurement_device_type 'XtaLAB Synergy'
_diffrn_measurement_method '      \w scans'
_diffrn_radiation_monochromator mirror
_diffrn_radiation_probe x-ray
_diffrn_radiation_type 'Cu K\a'
_diffrn_radiation_wavelength 1.54184
_diffrn_reflns_av_R_equivalents 0.0422
_diffrn_reflns_av_unetI/netI 0.0231
_diffrn_reflns_Laue_measured_fraction_full 0.999
_diffrn_reflns_Laue_measured_fraction_max 0.991
_diffrn_reflns_limit_h_max 15
_diffrn_reflns_limit_h_min -15
_diffrn_reflns_limit_k_max 35
_diffrn_reflns_limit_k_min -35
_diffrn_reflns_limit_l_max 22
_diffrn_reflns_limit_l_min -23
_diffrn_reflns_number 116565
_diffrn_reflns_point_group_measured_fraction_full 0.967
_diffrn_reflns_point_group_measured_fraction_max 0.954
_diffrn_reflns_theta_full 77.500
_diffrn_reflns_theta_max 80.519
_diffrn_reflns_theta_min 3.007
_diffrn_source 'micro-focus sealed X-ray tube'
_diffrn_source_type 'PhotonJet (Cu) X-ray Source'
_exptl_absorpt_coefficient_mu 1.589
_exptl_absorpt_correction_T_max 1.00000
_exptl_absorpt_correction_T_min 0.63459
_exptl_absorpt_correction_type multi-scan
_exptl_absorpt_process_details
;
CrysAlisPro 1.171.42.96a (Rigaku Oxford Diffraction, 2023)
Empirical absorption correction using spherical harmonics,
implemented in SCALE3 ABSPACK scaling algorithm.
;
_exptl_crystal_colour colourless
_exptl_crystal_density_diffrn 1.285
_exptl_crystal_description needle
_exptl_crystal_F_000 2448
_exptl_crystal_size_max 0.15
_exptl_crystal_size_mid 0.03
_exptl_crystal_size_min 0.02
_refine_diff_density_max 0.339
_refine_diff_density_min -0.331
_refine_diff_density_rms 0.040
_refine_ls_abs_structure_details
;
 The structure was refined as a 2-component inversion twin. The relative volume
 of the smaller component refined to 0.471(10).
;
_refine_ls_abs_structure_Flack 0.471(10)
_refine_ls_extinction_method none
_refine_ls_goodness_of_fit_ref 1.040
_refine_ls_hydrogen_treatment constr
_refine_ls_matrix_type full
_refine_ls_number_parameters 737
_refine_ls_number_reflns 12388
_refine_ls_number_restraints 2
_refine_ls_restrained_S_all 1.040
_refine_ls_R_factor_all 0.0305
_refine_ls_R_factor_gt 0.0297
_refine_ls_shift/su_max 0.002
_refine_ls_shift/su_mean 0.000
_refine_ls_structure_factor_coef Fsqd
_refine_ls_weighting_details 'w=1/[\s^2^(Fo^2^)+(0.0498P)^2^+2.6737P] where P=(Fo^2^+2Fc^2^)/3'
_refine_ls_weighting_scheme calc
_refine_ls_wR_factor_gt 0.0784
_refine_ls_wR_factor_ref 0.0789
_reflns_Friedel_coverage 0.922
_reflns_Friedel_fraction_full 0.935
_reflns_Friedel_fraction_max 0.917
_reflns_number_gt 12162
_reflns_number_total 12388
_reflns_threshold_expression 'I > 2\s(I)'
_cod_data_source_file d3ob01566a2.cif
_cod_data_source_block fremini
_cod_depositor_comments 'Adding full bibliography for 7159627--7159628.cif.'
_cod_original_cell_volume 5916.24(12)
_cod_original_sg_symbol_H-M 'I a'
_cod_database_code 7159628
_shelx_shelxl_version_number 2019/3
_shelx_space_group_comment
;
The symmetry employed for this shelxl refinement is uniquely defined
by the following loop, which should always be used as a source of
symmetry information in preference to the above space-group names.
They are only intended as comments.
;
_shelx_estimated_absorpt_t_min 0.796
_shelx_estimated_absorpt_t_max 0.969

loop_
_space_group_symop_operation_xyz
'x, y, z'
'x+1/2, -y, z'
'x+1/2, y+1/2, z+1/2'
'x+1, -y+1/2, z+1/2'

loop_
_atom_site_label
_atom_site_type_symbol
_atom_site_fract_x
_atom_site_fract_y
_atom_site_fract_z
_atom_site_U_iso_or_equiv
_atom_site_adp_type
_atom_site_occupancy
_atom_site_site_symmetry_order
_atom_site_calc_flag
_atom_site_refinement_flags_posn
_atom_site_refinement_flags_adp
_atom_site_refinement_flags_occupancy
_atom_site_disorder_assembly
_atom_site_disorder_group
S1 S 0.41967(4) 0.84990(2) 0.53789(3) 0.01599(10) Uani 1 1 d . . . . .
O1 O 0.39827(13) 0.79932(6) 0.52305(9) 0.0205(3) Uani 1 1 d . . . . .
O2 O 0.52528(13) 0.87024(6) 0.53556(10) 0.0222(3) Uani 1 1 d . . . . .
C1 C 0.1180(2) 0.85901(8) 0.22515(13) 0.0213(4) Uani 1 1 d . . . . .
H1A H 0.103623 0.888367 0.192414 0.026 Uiso 1 1 calc R U . . .
H1B H 0.047926 0.839599 0.213436 0.026 Uiso 1 1 calc R U . . .
C2 C 0.2126(2) 0.82931(8) 0.20768(14) 0.0233(5) Uani 1 1 d . . . . .
H2A H 0.278799 0.850444 0.211848 0.028 Uiso 1 1 calc R U . . .
H2B H 0.187269 0.817108 0.154114 0.028 Uiso 1 1 calc R U . . .
C3 C 0.24717(19) 0.78644(8) 0.26289(13) 0.0200(4) Uani 1 1 d . . . . .
H3A H 0.311788 0.769575 0.251857 0.024 Uiso 1 1 calc R U . . .
H3B H 0.183801 0.763207 0.253977 0.024 Uiso 1 1 calc R U . . .
C4 C 0.28014(17) 0.80248(7) 0.34798(12) 0.0166(4) Uani 1 1 d . . . . .
H4A H 0.298211 0.773633 0.381720 0.020 Uiso 1 1 calc R U . . .
H4B H 0.348104 0.823201 0.358502 0.020 Uiso 1 1 calc R U . . .
C4A C 0.18344(17) 0.83062(7) 0.36594(12) 0.0147(4) Uani 1 1 d . . . . .
C4B C 0.20594(16) 0.85652(7) 0.44505(12) 0.0148(4) Uani 1 1 d . . . . .
H4C H 0.190743 0.834407 0.484911 0.018 Uiso 1 1 calc R U . . .
N5 N 0.32094(14) 0.87904(6) 0.47282(10) 0.0152(3) Uani 1 1 d . . . . .
C5A C 0.31063(18) 0.93038(7) 0.47966(12) 0.0161(4) Uani 1 1 d . . . . .
C6 C 0.39589(19) 0.96453(8) 0.50359(13) 0.0199(4) Uani 1 1 d . . . . .
H6 H 0.472813 0.955088 0.519425 0.024 Uiso 1 1 calc R U . . .
C7 C 0.3647(2) 1.01320(8) 0.50360(14) 0.0238(5) Uani 1 1 d . . . . .
H7 H 0.421291 1.037168 0.520668 0.029 Uiso 1 1 calc R U . . .
C8 C 0.2521(2) 1.02714(8) 0.47899(14) 0.0239(5) Uani 1 1 d . . . . .
H8 H 0.232495 1.060411 0.479140 0.029 Uiso 1 1 calc R U . . .
C9 C 0.1682(2) 0.99249(8) 0.45423(14) 0.0212(4) Uani 1 1 d . . . . .
H9 H 0.091496 1.001977 0.436336 0.025 Uiso 1 1 calc R U . . .
C9A C 0.19779(18) 0.94378(8) 0.45588(12) 0.0165(4) Uani 1 1 d . . . . .
C9B C 0.12256(17) 0.90068(7) 0.42954(13) 0.0168(4) Uani 1 1 d . . . . .
H9B H 0.064618 0.897630 0.458601 0.020 Uiso 1 1 calc R U . . .
C10 C 0.06799(18) 0.90202(8) 0.34126(13) 0.0197(4) Uani 1 1 d . . . . .
H10A H -0.006987 0.886322 0.327401 0.024 Uiso 1 1 calc R U . . .
H10B H 0.060113 0.935701 0.321690 0.024 Uiso 1 1 calc R U . . .
C10A C 0.15159(17) 0.87354(7) 0.30982(12) 0.0165(4) Uani 1 1 d . . . . .
H10C H 0.220526 0.894137 0.318129 0.020 Uiso 1 1 calc R U . . .
C11 C 0.40087(18) 0.86295(8) 0.62932(13) 0.0177(4) Uani 1 1 d . . . . .
C12 C 0.3256(2) 0.83539(9) 0.65654(14) 0.0238(5) Uani 1 1 d . . . . .
H12 H 0.283213 0.810279 0.625809 0.029 Uiso 1 1 calc R U . . .
C13 C 0.3132(2) 0.84508(9) 0.72903(15) 0.0276(5) Uani 1 1 d . . . . .
H13 H 0.261315 0.826528 0.747619 0.033 Uiso 1 1 calc R U . . .
C14 C 0.3754(2) 0.88164(9) 0.77547(14) 0.0247(5) Uani 1 1 d . . . . .
C15 C 0.4488(2) 0.90915(9) 0.74639(14) 0.0253(5) Uani 1 1 d . . . . .
H15 H 0.490448 0.934574 0.776746 0.030 Uiso 1 1 calc R U . . .
C16 C 0.46228(18) 0.90011(9) 0.67374(14) 0.0219(4) Uani 1 1 d . . . . .
H16 H 0.512870 0.919080 0.654595 0.026 Uiso 1 1 calc R U . . .
C17 C 0.3633(3) 0.89039(11) 0.85515(15) 0.0340(6) Uani 1 1 d . . . . .
H17A H 0.422360 0.912682 0.882871 0.051 Uiso 1 1 calc R U . . .
H17B H 0.370451 0.859583 0.883060 0.051 Uiso 1 1 calc R U . . .
H17C H 0.289239 0.904585 0.851384 0.051 Uiso 1 1 calc R U . . .
C18 C 0.08316(18) 0.79643(8) 0.36162(14) 0.0203(4) Uani 1 1 d . . . . .
H18A H 0.044331 0.789669 0.307550 0.030 Uiso 1 1 calc R U . . .
H18B H 0.030675 0.811845 0.386404 0.030 Uiso 1 1 calc R U . . .
H18C H 0.110746 0.766027 0.388174 0.030 Uiso 1 1 calc R U . . .
S1' S 0.90839(4) 0.82371(2) 0.53368(3) 0.01623(10) Uani 1 1 d . . . . .
O1' O 0.88663(14) 0.86928(6) 0.49456(10) 0.0220(3) Uani 1 1 d . . . . .
O2' O 1.01686(13) 0.80146(6) 0.54657(10) 0.0224(3) Uani 1 1 d . . . . .
C1' C 0.6033(2) 0.76491(10) 0.22912(15) 0.0316(6) Uani 1 1 d . . . . .
H1A' H 0.537823 0.786741 0.210481 0.038 Uiso 1 1 calc R U . . .
H1B' H 0.580790 0.731965 0.209049 0.038 Uiso 1 1 calc R U . . .
C2' C 0.7023(3) 0.78277(10) 0.20041(16) 0.0346(6) Uani 1 1 d . . . . .
H2A' H 0.762798 0.758112 0.212551 0.041 Uiso 1 1 calc R U . . .
H2B' H 0.676857 0.786519 0.143715 0.041 Uiso 1 1 calc R U . . .
C3' C 0.7495(2) 0.83083(10) 0.23655(15) 0.0301(5) Uani 1 1 d . . . . .
H3A' H 0.693255 0.856634 0.216995 0.036 Uiso 1 1 calc R U . . .
H3B' H 0.817828 0.838833 0.220386 0.036 Uiso 1 1 calc R U . . .
C4' C 0.7799(2) 0.83016(9) 0.32535(14) 0.0240(5) Uani 1 1 d . . . . .
H4A' H 0.843875 0.807820 0.345632 0.029 Uiso 1 1 calc R U . . .
H4B' H 0.803513 0.862988 0.345462 0.029 Uiso 1 1 calc R U . . .
C4A' C 0.67945(18) 0.81390(8) 0.35313(13) 0.0184(4) Uani 1 1 d . . . . .
C4B' C 0.69877(17) 0.80371(7) 0.44045(13) 0.0165(4) Uani 1 1 d . . . . .
H4C' H 0.678936 0.832902 0.466810 0.020 Uiso 1 1 calc R U . . .
N5' N 0.81460(15) 0.78584(6) 0.48247(10) 0.0156(3) Uani 1 1 d . . . . .
C5A' C 0.80714(18) 0.73704(7) 0.50751(12) 0.0164(4) Uani 1 1 d . . . . .
C6' C 0.89430(19) 0.70692(8) 0.54593(13) 0.0212(4) Uani 1 1 d . . . . .
H6' H 0.969555 0.718444 0.563247 0.025 Uiso 1 1 calc R U . . .
C7' C 0.8674(2) 0.65906(8) 0.55824(14) 0.0254(5) Uani 1 1 d . . . . .
H7' H 0.925443 0.637703 0.584835 0.031 Uiso 1 1 calc R U . . .
C8' C 0.7577(2) 0.64198(8) 0.53247(14) 0.0262(5) Uani 1 1 d . . . . .
H8' H 0.741714 0.608966 0.539903 0.031 Uiso 1 1 calc R U . . .
C9' C 0.6712(2) 0.67330(8) 0.49568(13) 0.0225(5) Uani 1 1 d . . . . .
H9' H 0.595763 0.661984 0.478735 0.027 Uiso 1 1 calc R U . . .
C9A' C 0.69637(19) 0.72127(8) 0.48402(13) 0.0182(4) Uani 1 1 d . . . . .
C9B' C 0.61756(18) 0.76055(8) 0.44437(14) 0.0194(4) Uani 1 1 d . . . . .
H9B' H 0.563007 0.769535 0.474033 0.023 Uiso 1 1 calc R U . . .
C10' C 0.55656(19) 0.74744(8) 0.36007(15) 0.0239(5) Uani 1 1 d . . . . .
H10D H 0.542747 0.712152 0.353997 0.029 Uiso 1 1 calc R U . . .
H10E H 0.483929 0.764834 0.342083 0.029 Uiso 1 1 calc R U . . .
C01' C 0.63958(19) 0.76416(8) 0.31696(13) 0.0213(4) Uani 1 1 d . . . . .
H10F H 0.705946 0.741953 0.332557 0.026 Uiso 1 1 calc R U . . .
C11' C 0.88207(18) 0.83093(8) 0.62456(13) 0.0175(4) Uani 1 1 d . . . . .
C12' C 0.9534(2) 0.81081(8) 0.69050(14) 0.0235(5) Uani 1 1 d . . . . .
H12' H 1.016296 0.791953 0.687176 0.028 Uiso 1 1 calc R U . . .
C13' C 0.9326(2) 0.81836(9) 0.76112(14) 0.0269(5) Uani 1 1 d . . . . .
H13' H 0.982648 0.805045 0.806190 0.032 Uiso 1 1 calc R U . . .
C14' C 0.83966(19) 0.84512(8) 0.76759(14) 0.0212(4) Uani 1 1 d . . . . .
C15' C 0.7686(2) 0.86443(10) 0.70036(15) 0.0270(5) Uani 1 1 d . . . . .
H15' H 0.704558 0.882549 0.703333 0.032 Uiso 1 1 calc R U . . .
C16' C 0.7889(2) 0.85793(10) 0.62955(14) 0.0262(5) Uani 1 1 d . . . . .
H16' H 0.739825 0.871746 0.584560 0.031 Uiso 1 1 calc R U . . .
C17' C 0.8163(2) 0.85389(9) 0.84380(15) 0.0278(5) Uani 1 1 d . . . . .
H17D H 0.853094 0.828713 0.880371 0.042 Uiso 1 1 calc R U . . .
H17E H 0.734892 0.852979 0.837205 0.042 Uiso 1 1 calc R U . . .
H17F H 0.845832 0.885709 0.863590 0.042 Uiso 1 1 calc R U . . .
C18' C 0.5864(2) 0.85288(8) 0.33343(15) 0.0243(5) Uani 1 1 d . . . . .
H18D H 0.553349 0.854033 0.277509 0.037 Uiso 1 1 calc R U . . .
H18E H 0.619039 0.884522 0.351644 0.037 Uiso 1 1 calc R U . . .
H18F H 0.527813 0.844866 0.358628 0.037 Uiso 1 1 calc R U . . .
S1" S 0.09087(4) 0.51385(2) 0.45801(3) 0.01609(11) Uani 1 1 d . . . . .
O1" O 0.11136(14) 0.46442(6) 0.48165(10) 0.0225(3) Uani 1 1 d . . . . .
O2" O -0.01700(13) 0.53501(6) 0.45179(10) 0.0217(3) Uani 1 1 d . . . . .
C1" C 0.4031(2) 0.53725(8) 0.76931(13) 0.0224(5) Uani 1 1 d . . . . .
H1A" H 0.419387 0.567574 0.799605 0.027 Uiso 1 1 calc R U . . .
H1B" H 0.473200 0.517920 0.780127 0.027 Uiso 1 1 calc R U . . .
C2" C 0.3116(2) 0.50853(8) 0.79293(15) 0.0258(5) Uani 1 1 d . . . . .
H2A" H 0.341720 0.497493 0.846862 0.031 Uiso 1 1 calc R U . . .
H2B" H 0.246802 0.530145 0.790769 0.031 Uiso 1 1 calc R U . . .
C3" C 0.27064(19) 0.46458(8) 0.74143(13) 0.0192(4) Uani 1 1 d . . . . .
H3A" H 0.206472 0.449553 0.755817 0.023 Uiso 1 1 calc R U . . .
H3B" H 0.331994 0.440356 0.750242 0.023 Uiso 1 1 calc R U . . .
C4" C 0.23368(17) 0.47800(7) 0.65573(13) 0.0162(4) Uani 1 1 d . . . . .
H4A" H 0.212592 0.448284 0.624400 0.019 Uiso 1 1 calc R U . . .
H4B" H 0.166720 0.499327 0.645454 0.019 Uiso 1 1 calc R U . . .
C4A" C 0.32896(17) 0.50401(7) 0.63268(13) 0.0141(4) Uani 1 1 d . . . . .
C4B" C 0.30221(17) 0.52608(8) 0.55047(13) 0.0151(4) Uani 1 1 d . . . . .
H4C" H 0.318189 0.502195 0.513168 0.018 Uiso 1 1 calc R U . . .
N5" N 0.18515(15) 0.54642(6) 0.52092(11) 0.0162(4) Uani 1 1 d . . . . .
C5A" C 0.19169(18) 0.59777(8) 0.51001(12) 0.0165(4) Uani 1 1 d . . . . .
C6" C 0.1034(2) 0.63035(8) 0.48569(14) 0.0217(4) Uani 1 1 d . . . . .
H6" H 0.027233 0.619820 0.472509 0.026 Uiso 1 1 calc R U . . .
C7" C 0.1306(2) 0.67912(8) 0.48132(14) 0.0241(5) Uani 1 1 d . . . . .
H7" H 0.071856 0.702077 0.463664 0.029 Uiso 1 1 calc R U . . .
C8" C 0.2423(2) 0.69489(9) 0.50232(14) 0.0238(5) Uani 1 1 d . . . . .
H8" H 0.259067 0.728281 0.499074 0.029 Uiso 1 1 calc R U . . .
C9" C 0.3288(2) 0.66170(8) 0.52794(13) 0.0210(4) Uani 1 1 d . . . . .
H9" H 0.404891 0.672298 0.543315 0.025 Uiso 1 1 calc R U . . .
C9A" C 0.30344(18) 0.61277(8) 0.53102(12) 0.0171(4) Uani 1 1 d . . . . .
C9B" C 0.38251(18) 0.57127(8) 0.55925(13) 0.0170(4) Uani 1 1 d . . . . .
H9B" H 0.437649 0.567507 0.528122 0.020 Uiso 1 1 calc R U . . .
C10" C 0.44268(19) 0.57592(8) 0.64631(13) 0.0193(4) Uani 1 1 d . . . . .
H10G H 0.517909 0.560465 0.659261 0.023 Uiso 1 1 calc R U . . .
H10H H 0.451125 0.610292 0.662502 0.023 Uiso 1 1 calc R U . . .
C01" C 0.36332(17) 0.54916(7) 0.68384(13) 0.0156(4) Uani 1 1 d . . . . .
H10I H 0.294308 0.569645 0.676059 0.019 Uiso 1 1 calc R U . . .
C11" C 0.11855(19) 0.51978(8) 0.36759(13) 0.0178(4) Uani 1 1 d . . . . .
C12" C 0.1994(2) 0.49052(9) 0.34952(15) 0.0244(5) Uani 1 1 d . . . . .
H12" H 0.240463 0.467617 0.385755 0.029 Uiso 1 1 calc R U . . .
C13" C 0.2193(2) 0.49521(10) 0.27805(16) 0.0298(5) Uani 1 1 d . . . . .
H13" H 0.275298 0.475636 0.265877 0.036 Uiso 1 1 calc R U . . .
C14" C 0.1587(2) 0.52812(10) 0.22338(15) 0.0296(5) Uani 1 1 d . . . . .
C15" C 0.0782(2) 0.55690(10) 0.24291(15) 0.0303(5) Uani 1 1 d . . . . .
H15" H 0.036104 0.579418 0.206410 0.036 Uiso 1 1 calc R U . . .
C16" C 0.0583(2) 0.55335(9) 0.31431(14) 0.0236(5) Uani 1 1 d . . . . .
H16" H 0.003950 0.573649 0.327081 0.028 Uiso 1 1 calc R U . . .
C17" C 0.1789(3) 0.53234(14) 0.14488(17) 0.0434(7) Uani 1 1 d . . . . .
H17G H 0.251458 0.517509 0.146048 0.065 Uiso 1 1 calc R U . . .
H17H H 0.179832 0.566601 0.130882 0.065 Uiso 1 1 calc R U . . .
H17I H 0.118496 0.515649 0.106740 0.065 Uiso 1 1 calc R U . . .
C18" C 0.42785(18) 0.46915(8) 0.63789(14) 0.0198(4) Uani 1 1 d . . . . .
H18G H 0.399487 0.438870 0.611247 0.030 Uiso 1 1 calc R U . . .
H18H H 0.465556 0.462305 0.692118 0.030 Uiso 1 1 calc R U . . .
H18I H 0.481567 0.484054 0.613622 0.030 Uiso 1 1 calc R U . . .

loop_
_atom_site_aniso_label
_atom_site_aniso_U_11
_atom_site_aniso_U_22
_atom_site_aniso_U_33
_atom_site_aniso_U_23
_atom_site_aniso_U_13
_atom_site_aniso_U_12
S1 0.0131(2) 0.0195(2) 0.0145(2) -0.00150(18) 0.00221(17) 0.00212(17)
O1 0.0209(8) 0.0194(7) 0.0196(8) -0.0018(6) 0.0027(6) 0.0046(6)
O2 0.0131(7) 0.0306(8) 0.0228(8) -0.0032(6) 0.0046(6) 0.0008(6)
C1 0.0245(10) 0.0192(10) 0.0170(11) 0.0024(8) 0.0000(9) 0.0004(8)
C2 0.0302(12) 0.0242(11) 0.0150(11) -0.0007(8) 0.0055(9) 0.0007(9)
C3 0.0206(10) 0.0197(10) 0.0188(11) -0.0031(8) 0.0039(8) 0.0003(8)
C4 0.0162(9) 0.0161(9) 0.0160(10) -0.0014(7) 0.0022(8) 0.0005(7)
C4A 0.0130(9) 0.0149(9) 0.0147(10) 0.0014(7) 0.0013(7) -0.0012(7)
C4B 0.0126(9) 0.0172(9) 0.0149(10) 0.0003(7) 0.0044(8) -0.0017(7)
N5 0.0147(8) 0.0171(8) 0.0134(9) -0.0011(6) 0.0030(7) -0.0018(6)
C5A 0.0200(10) 0.0176(9) 0.0118(10) 0.0010(7) 0.0061(8) -0.0011(8)
C6 0.0215(10) 0.0218(10) 0.0154(10) 0.0005(8) 0.0032(8) -0.0034(8)
C7 0.0330(13) 0.0198(11) 0.0176(11) -0.0025(8) 0.0055(10) -0.0068(8)
C8 0.0367(13) 0.0185(10) 0.0175(11) -0.0011(8) 0.0090(10) 0.0008(9)
C9 0.0265(11) 0.0216(11) 0.0168(11) 0.0001(8) 0.0084(9) 0.0042(8)
C9A 0.0195(10) 0.0188(10) 0.0125(10) 0.0005(7) 0.0068(8) 0.0012(8)
C9B 0.0143(9) 0.0181(9) 0.0184(10) 0.0010(7) 0.0051(8) 0.0017(7)
C10 0.0165(9) 0.0197(10) 0.0197(11) 0.0003(8) -0.0002(8) 0.0019(8)
C10A 0.0170(9) 0.0159(9) 0.0147(10) 0.0011(7) 0.0012(8) -0.0008(7)
C11 0.0183(9) 0.0194(9) 0.0140(10) 0.0013(8) 0.0019(8) 0.0040(8)
C12 0.0300(12) 0.0212(10) 0.0200(11) -0.0001(8) 0.0065(9) -0.0030(9)
C13 0.0381(14) 0.0249(11) 0.0231(12) 0.0031(9) 0.0139(10) -0.0010(10)
C14 0.0299(12) 0.0268(11) 0.0162(11) 0.0010(9) 0.0045(9) 0.0077(9)
C15 0.0249(11) 0.0284(11) 0.0194(11) -0.0051(9) 0.0006(9) 0.0012(9)
C16 0.0177(10) 0.0267(11) 0.0198(11) -0.0027(9) 0.0025(8) -0.0006(8)
C17 0.0452(15) 0.0390(14) 0.0180(12) 0.0003(10) 0.0090(11) 0.0097(12)
C18 0.0166(10) 0.0197(10) 0.0239(12) 0.0016(8) 0.0044(9) -0.0039(8)
S1' 0.0152(2) 0.0160(2) 0.0175(2) 0.00087(18) 0.00445(17) -0.00061(17)
O1' 0.0251(8) 0.0178(7) 0.0232(8) 0.0031(6) 0.0070(7) -0.0026(6)
O2' 0.0162(7) 0.0247(8) 0.0274(9) 0.0001(6) 0.0078(6) -0.0005(6)
C1' 0.0429(14) 0.0282(12) 0.0182(12) 0.0004(9) -0.0009(10) 0.0016(11)
C2' 0.0552(17) 0.0322(13) 0.0181(12) 0.0031(10) 0.0132(11) 0.0084(12)
C3' 0.0342(13) 0.0350(13) 0.0229(13) 0.0066(10) 0.0110(10) 0.0030(10)
C4' 0.0211(10) 0.0318(12) 0.0190(11) 0.0052(9) 0.0056(9) 0.0013(9)
C4A' 0.0156(9) 0.0187(10) 0.0199(11) 0.0031(8) 0.0032(8) 0.0027(8)
C4B' 0.0144(9) 0.0168(9) 0.0197(11) 0.0011(8) 0.0067(8) 0.0028(7)
N5' 0.0168(8) 0.0151(8) 0.0143(9) 0.0023(6) 0.0031(7) 0.0016(6)
C5A' 0.0234(10) 0.0153(9) 0.0116(10) 0.0006(7) 0.0067(8) -0.0003(7)
C6' 0.0240(11) 0.0192(10) 0.0174(11) -0.0003(8) 0.0006(9) -0.0005(8)
C7' 0.0348(12) 0.0197(10) 0.0173(11) 0.0041(8) -0.0005(9) 0.0022(9)
C8' 0.0407(14) 0.0167(10) 0.0192(12) 0.0027(8) 0.0050(10) -0.0047(9)
C9' 0.0284(11) 0.0223(11) 0.0172(11) 0.0021(8) 0.0072(9) -0.0058(9)
C9A' 0.0225(10) 0.0196(10) 0.0140(10) 0.0010(8) 0.0075(8) -0.0005(8)
C9B' 0.0170(9) 0.0198(10) 0.0232(12) 0.0005(8) 0.0088(8) -0.0009(8)
C10' 0.0179(10) 0.0222(10) 0.0279(12) 0.0019(9) 0.0003(9) -0.0005(8)
C01' 0.0231(10) 0.0201(10) 0.0178(11) 0.0010(8) 0.0008(8) 0.0037(8)
C11' 0.0175(9) 0.0173(9) 0.0161(10) 0.0003(8) 0.0017(8) -0.0012(7)
C12' 0.0235(10) 0.0236(11) 0.0212(12) 0.0012(9) 0.0021(9) 0.0080(8)
C13' 0.0331(12) 0.0238(11) 0.0198(12) 0.0035(9) 0.0004(10) 0.0062(9)
C14' 0.0228(10) 0.0203(10) 0.0194(11) -0.0027(8) 0.0040(9) -0.0068(8)
C15' 0.0198(11) 0.0370(13) 0.0229(12) -0.0043(10) 0.0036(9) 0.0072(9)
C16' 0.0209(11) 0.0373(13) 0.0172(12) -0.0006(9) -0.0002(9) 0.0100(9)
C17' 0.0346(13) 0.0291(12) 0.0202(12) -0.0024(9) 0.0085(10) -0.0063(10)
C18' 0.0233(11) 0.0224(11) 0.0256(12) 0.0036(9) 0.0038(9) 0.0063(8)
S1" 0.0146(2) 0.0194(2) 0.0133(2) 0.00060(18) 0.00209(18) -0.00340(17)
O1" 0.0250(8) 0.0198(7) 0.0200(8) 0.0019(6) 0.0015(6) -0.0078(6)
O2" 0.0150(7) 0.0311(9) 0.0186(8) -0.0003(6) 0.0039(6) -0.0031(6)
C1" 0.0298(11) 0.0179(10) 0.0160(11) -0.0009(8) 0.0003(9) -0.0039(8)
C2" 0.0386(13) 0.0234(11) 0.0162(11) -0.0013(8) 0.0091(10) -0.0036(9)
C3" 0.0216(10) 0.0188(10) 0.0167(11) 0.0035(8) 0.0042(8) -0.0007(8)
C4" 0.0128(9) 0.0166(9) 0.0184(11) -0.0004(7) 0.0031(8) 0.0001(7)
C4A" 0.0134(9) 0.0147(9) 0.0143(10) -0.0005(7) 0.0036(7) 0.0004(7)
C4B" 0.0126(9) 0.0187(9) 0.0139(10) -0.0017(8) 0.0034(7) -0.0016(7)
N5" 0.0148(8) 0.0171(8) 0.0154(9) 0.0011(6) 0.0017(7) -0.0001(6)
C5A" 0.0206(10) 0.0177(10) 0.0112(9) 0.0015(7) 0.0045(8) -0.0021(8)
C6" 0.0215(10) 0.0240(10) 0.0183(11) 0.0041(8) 0.0034(8) 0.0015(8)
C7" 0.0305(12) 0.0202(11) 0.0203(12) 0.0053(8) 0.0046(10) 0.0045(9)
C8" 0.0350(13) 0.0188(10) 0.0183(11) 0.0021(8) 0.0085(10) -0.0040(9)
C9" 0.0257(11) 0.0228(10) 0.0160(11) -0.0009(8) 0.0083(8) -0.0067(8)
C9A" 0.0204(10) 0.0202(10) 0.0119(10) -0.0012(7) 0.0066(8) -0.0025(8)
C9B" 0.0160(9) 0.0193(9) 0.0164(10) -0.0014(8) 0.0057(8) -0.0033(7)
C10" 0.0181(10) 0.0198(10) 0.0183(11) -0.0023(8) 0.0020(8) -0.0031(8)
C01" 0.0163(9) 0.0139(9) 0.0156(10) -0.0016(7) 0.0025(8) 0.0008(7)
C11" 0.0171(10) 0.0199(9) 0.0158(11) -0.0025(8) 0.0037(8) -0.0045(8)
C12" 0.0228(11) 0.0272(12) 0.0214(12) -0.0052(9) 0.0032(9) 0.0024(9)
C13" 0.0256(11) 0.0391(14) 0.0267(13) -0.0135(11) 0.0106(10) -0.0028(10)
C14" 0.0288(12) 0.0431(14) 0.0182(12) -0.0087(10) 0.0086(10) -0.0130(11)
C15" 0.0330(13) 0.0376(13) 0.0187(12) 0.0030(10) 0.0045(10) -0.0031(10)
C16" 0.0241(11) 0.0293(12) 0.0171(11) 0.0013(9) 0.0048(9) 0.0022(9)
C17" 0.0410(15) 0.070(2) 0.0227(14) -0.0120(13) 0.0137(12) -0.0192(15)
C18" 0.0173(10) 0.0184(10) 0.0227(11) -0.0026(8) 0.0036(8) 0.0026(8)

loop_
_atom_type_symbol
_atom_type_description
_atom_type_scat_dispersion_real
_atom_type_scat_dispersion_imag
_atom_type_scat_source
C C 0.0181 0.0091 'International Tables Vol C Tables 4.2.6.8 and 6.1.1.4'
H H 0.0000 0.0000 'International Tables Vol C Tables 4.2.6.8 and 6.1.1.4'
N N 0.0311 0.0180 'International Tables Vol C Tables 4.2.6.8 and 6.1.1.4'
O O 0.0492 0.0322 'International Tables Vol C Tables 4.2.6.8 and 6.1.1.4'
S S 0.3331 0.5567 'International Tables Vol C Tables 4.2.6.8 and 6.1.1.4'

loop_
_geom_angle_atom_site_label_1
_geom_angle_atom_site_label_2
_geom_angle_atom_site_label_3
_geom_angle
_geom_angle_site_symmetry_1
_geom_angle_site_symmetry_3
_geom_angle_publ_flag
O2 S1 O1 119.99(10) . . ?
O2 S1 N5 106.76(10) . . ?
O1 S1 N5 106.24(9) . . ?
O2 S1 C11 107.57(10) . . ?
O1 S1 C11 108.00(10) . . ?
N5 S1 C11 107.74(10) . . ?
C10A C1 C2 109.60(18) . . ?
C1 C2 C3 111.9(2) . . ?
C2 C3 C4 112.13(18) . . ?
C4A C4 C3 110.40(17) . . ?
C4 C4A C10A 108.94(18) . . ?
C4 C4A C18 109.89(17) . . ?
C10A C4A C18 112.45(17) . . ?
C4 C4A C4B 118.38(16) . . ?
C10A C4A C4B 101.52(16) . . ?
C18 C4A C4B 105.49(18) . . ?
N5 C4B C4A 114.27(17) . . ?
N5 C4B C9B 104.55(16) . . ?
C4A C4B C9B 104.52(16) . . ?
C5A N5 C4B 109.86(16) . . ?
C5A N5 S1 119.14(14) . . ?
C4B N5 S1 118.72(14) . . ?
C9A C5A C6 121.6(2) . . ?
C9A C5A N5 110.01(18) . . ?
C6 C5A N5 128.4(2) . . ?
C5A C6 C7 117.8(2) . . ?
C8 C7 C6 121.1(2) . . ?
C9 C8 C7 120.2(2) . . ?
C8 C9 C9A 119.4(2) . . ?
C5A C9A C9 119.9(2) . . ?
C5A C9A C9B 111.50(18) . . ?
C9 C9A C9B 128.5(2) . . ?
C9A C9B C10 111.24(18) . . ?
C9A C9B C4B 103.90(16) . . ?
C10 C9B C4B 106.27(17) . . ?
C10A C10 C9B 102.86(16) . . ?
C1 C10A C10 118.91(18) . . ?
C1 C10A C4A 114.06(17) . . ?
C10 C10A C4A 103.22(18) . . ?
C12 C11 C16 120.7(2) . . ?
C12 C11 S1 119.37(17) . . ?
C16 C11 S1 119.90(18) . . ?
C13 C12 C11 119.1(2) . . ?
C12 C13 C14 121.4(2) . . ?
C15 C14 C13 118.4(2) . . ?
C15 C14 C17 121.2(2) . . ?
C13 C14 C17 120.4(2) . . ?
C16 C15 C14 121.2(2) . . ?
C15 C16 C11 119.3(2) . . ?
O1' S1' O2' 119.82(10) . . ?
O1' S1' N5' 105.89(10) . . ?
O2' S1' N5' 107.54(9) . . ?
O1' S1' C11' 107.51(10) . . ?
O2' S1' C11' 107.41(10) . . ?
N5' S1' C11' 108.23(10) . . ?
C01' C1' C2' 108.8(2) . . ?
C3' C2' C1' 112.5(2) . . ?
C2' C3' C4' 113.0(2) . . ?
C4A' C4' C3' 110.9(2) . . ?
C4' C4A' C01' 108.45(19) . . ?
C4' C4A' C18' 109.84(19) . . ?
C01' C4A' C18' 113.13(18) . . ?
C4' C4A' C4B' 118.30(18) . . ?
C01' C4A' C4B' 102.15(17) . . ?
C18' C4A' C4B' 104.92(18) . . ?
N5' C4B' C4A' 115.49(17) . . ?
N5' C4B' C9B' 104.97(16) . . ?
C4A' C4B' C9B' 105.12(17) . . ?
C5A' N5' C4B' 109.43(16) . . ?
C5A' N5' S1' 121.16(14) . . ?
C4B' N5' S1' 119.99(14) . . ?
C6' C5A' C9A' 122.0(2) . . ?
C6' C5A' N5' 127.9(2) . . ?
C9A' C5A' N5' 110.03(18) . . ?
C5A' C6' C7' 117.5(2) . . ?
C8' C7' C6' 121.4(2) . . ?
C7' C8' C9' 119.9(2) . . ?
C9A' C9' C8' 119.3(2) . . ?
C5A' C9A' C9' 119.7(2) . . ?
C5A' C9A' C9B' 112.02(18) . . ?
C9' C9A' C9B' 128.2(2) . . ?
C9A' C9B' C10' 112.18(19) . . ?
C9A' C9B' C4B' 103.37(17) . . ?
C10' C9B' C4B' 106.14(18) . . ?
C01' C10' C9B' 102.62(18) . . ?
C10' C01' C1' 119.3(2) . . ?
C10' C01' C4A' 103.63(19) . . ?
C1' C01' C4A' 113.38(19) . . ?
C12' C11' C16' 120.0(2) . . ?
C12' C11' S1' 121.01(18) . . ?
C16' C11' S1' 119.02(17) . . ?
C13' C12' C11' 119.7(2) . . ?
C12' C13' C14' 121.4(2) . . ?
C15' C14' C13' 117.7(2) . . ?
C15' C14' C17' 120.2(2) . . ?
C13' C14' C17' 122.1(2) . . ?
C16' C15' C14' 121.7(2) . . ?
C15' C16' C11' 119.5(2) . . ?
O2" S1" O1" 119.83(10) . . ?
O2" S1" N5" 107.27(10) . . ?
O1" S1" N5" 106.30(10) . . ?
O2" S1" C11" 107.58(10) . . ?
O1" S1" C11" 107.51(11) . . ?
N5" S1" C11" 107.85(10) . . ?
C01" C1" C2" 109.69(19) . . ?
C3" C2" C1" 112.8(2) . . ?
C2" C3" C4" 112.27(18) . . ?
C4A" C4" C3" 110.48(17) . . ?
C4" C4A" C18" 110.28(17) . . ?
C4" C4A" C01" 108.81(18) . . ?
C18" C4A" C01" 112.75(17) . . ?
C4" C4A" C4B" 117.79(17) . . ?
C18" C4A" C4B" 105.13(18) . . ?
C01" C4A" C4B" 101.94(16) . . ?
N5" C4B" C4A" 114.61(18) . . ?
N5" C4B" C9B" 104.88(16) . . ?
C4A" C4B" C9B" 104.58(16) . . ?
C5A" N5" C4B" 109.40(16) . . ?
C5A" N5" S1" 119.91(15) . . ?
C4B" N5" S1" 117.87(14) . . ?
C6" C5A" C9A" 121.8(2) . . ?
C6" C5A" N5" 127.9(2) . . ?
C9A" C5A" N5" 110.23(18) . . ?
C5A" C6" C7" 117.6(2) . . ?
C6" C7" C8" 121.4(2) . . ?
C9" C8" C7" 119.8(2) . . ?
C8" C9" C9A" 119.6(2) . . ?
C5A" C9A" C9" 119.7(2) . . ?
C5A" C9A" C9B" 111.68(18) . . ?
C9" C9A" C9B" 128.5(2) . . ?
C9A" C9B" C10" 111.56(18) . . ?
C9A" C9B" C4B" 103.77(17) . . ?
C10" C9B" C4B" 106.34(17) . . ?
C01" C10" C9B" 102.88(17) . . ?
C1" C01" C10" 119.17(18) . . ?
C1" C01" C4A" 113.11(17) . . ?
C10" C01" C4A" 103.32(17) . . ?
C12" C11" C16" 120.4(2) . . ?
C12" C11" S1" 119.79(19) . . ?
C16" C11" S1" 119.84(18) . . ?
C13" C12" C11" 119.1(2) . . ?
C12" C13" C14" 121.5(2) . . ?
C15" C14" C13" 118.2(2) . . ?
C15" C14" C17" 120.5(3) . . ?
C13" C14" C17" 121.3(3) . . ?
C16" C15" C14" 121.2(2) . . ?
C15" C16" C11" 119.6(2) . . ?

loop_
_geom_bond_atom_site_label_1
_geom_bond_atom_site_label_2
_geom_bond_distance
_geom_bond_site_symmetry_2
_geom_bond_publ_flag
S1 O2 1.4309(17) . ?
S1 O1 1.4326(16) . ?
S1 N5 1.6512(18) . ?
S1 C11 1.766(2) . ?
C1 C10A 1.523(3) . ?
C1 C2 1.529(3) . ?
C2 C3 1.531(3) . ?
C3 C4 1.542(3) . ?
C4 C4A 1.532(3) . ?
C4A C10A 1.538(3) . ?
C4A C18 1.542(3) . ?
C4A C4B 1.552(3) . ?
C4B N5 1.504(2) . ?
C4B C9B 1.570(3) . ?
N5 C5A 1.431(3) . ?
C5A C9A 1.390(3) . ?
C5A C6 1.391(3) . ?
C6 C7 1.398(3) . ?
C7 C8 1.393(4) . ?
C8 C9 1.390(3) . ?
C9 C9A 1.392(3) . ?
C9A C9B 1.504(3) . ?
C9B C10 1.551(3) . ?
C10 C10A 1.525(3) . ?
C11 C12 1.391(3) . ?
C11 C16 1.391(3) . ?
C12 C13 1.385(4) . ?
C13 C14 1.400(4) . ?
C14 C15 1.391(4) . ?
C14 C17 1.506(3) . ?
C15 C16 1.389(4) . ?
S1' O1' 1.4316(16) . ?
S1' O2' 1.4331(16) . ?
S1' N5' 1.6433(18) . ?
S1' C11' 1.769(2) . ?
C1' C01' 1.525(3) . ?
C1' C2' 1.534(4) . ?
C2' C3' 1.522(4) . ?
C3' C4' 1.543(3) . ?
C4' C4A' 1.527(3) . ?
C4A' C01' 1.542(3) . ?
C4A' C18' 1.542(3) . ?
C4A' C4B' 1.554(3) . ?
C4B' N5' 1.506(3) . ?
C4B' C9B' 1.571(3) . ?
N5' C5A' 1.432(3) . ?
C5A' C6' 1.386(3) . ?
C5A' C9A' 1.386(3) . ?
C6' C7' 1.395(3) . ?
C7' C8' 1.388(4) . ?
C8' C9' 1.393(3) . ?
C9' C9A' 1.389(3) . ?
C9A' C9B' 1.501(3) . ?
C9B' C10' 1.544(3) . ?
C10' C01' 1.519(3) . ?
C11' C12' 1.388(3) . ?
C11' C16' 1.394(3) . ?
C12' C13' 1.384(4) . ?
C13' C14' 1.397(3) . ?
C14' C15' 1.393(3) . ?
C14' C17' 1.500(3) . ?
C15' C16' 1.380(4) . ?
S1" O2" 1.4302(17) . ?
S1" O1" 1.4314(17) . ?
S1" N5" 1.6514(18) . ?
S1" C11" 1.765(2) . ?
C1" C01" 1.521(3) . ?
C1" C2" 1.533(3) . ?
C2" C3" 1.528(3) . ?
C3" C4" 1.533(3) . ?
C4" C4A" 1.530(3) . ?
C4A" C18" 1.537(3) . ?
C4A" C01" 1.540(3) . ?
C4A" C4B" 1.553(3) . ?
C4B" N5" 1.505(3) . ?
C4B" C9B" 1.574(3) . ?
N5" C5A" 1.437(3) . ?
C5A" C6" 1.388(3) . ?
C5A" C9A" 1.390(3) . ?
C6" C7" 1.395(3) . ?
C7" C8" 1.396(3) . ?
C8" C9" 1.386(4) . ?
C9" C9A" 1.391(3) . ?
C9A" C9B" 1.501(3) . ?
C9B" C10" 1.548(3) . ?
C10" C01" 1.526(3) . ?
C11" C12" 1.391(3) . ?
C11" C16" 1.394(3) . ?
C12" C13" 1.384(4) . ?
C13" C14" 1.398(4) . ?
C14" C15" 1.391(4) . ?
C14" C17" 1.509(4) . ?
C15" C16" 1.380(4) . ?

loop_
_geom_hbond_atom_site_label_D
_geom_hbond_atom_site_label_H
_geom_hbond_atom_site_label_A
_geom_hbond_distance_DH
_geom_hbond_distance_HA
_geom_hbond_distance_DA
_geom_hbond_angle_DHA
_geom_hbond_site_symmetry_A
_geom_hbond_publ_flag
C9B H9B O1' 1.00 2.58 3.534(3) 160.0 1_455 yes
C9B' H9B' O1 1.00 2.57 3.550(3) 168.1 . yes
C16' H16' O2 0.95 2.55 3.249(3) 130.4 . yes
C9B" H9B" O1" 1.00 2.66 3.618(3) 160.8 2_565 yes

loop_
_geom_torsion_atom_site_label_1
_geom_torsion_atom_site_label_2
_geom_torsion_atom_site_label_3
_geom_torsion_atom_site_label_4
_geom_torsion
_geom_torsion_site_symmetry_1
_geom_torsion_site_symmetry_2
_geom_torsion_site_symmetry_3
_geom_torsion_site_symmetry_4
_geom_torsion_publ_flag
C10A C1 C2 C3 53.1(2) . . . . ?
C1 C2 C3 C4 -55.1(2) . . . . ?
C2 C3 C4 C4A 56.4(2) . . . . ?
C3 C4 C4A C10A -55.8(2) . . . . ?
C3 C4 C4A C18 67.8(2) . . . . ?
C3 C4 C4A C4B -171.02(17) . . . . ?
C4 C4A C4B N5 37.7(2) . . . . ?
C10A C4A C4B N5 -81.39(19) . . . . ?
C18 C4A C4B N5 161.17(16) . . . . ?
C4 C4A C4B C9B 151.39(17) . . . . ?
C10A C4A C4B C9B 32.28(19) . . . . ?
C18 C4A C4B C9B -85.17(19) . . . . ?
C4A C4B N5 C5A 117.68(19) . . . . ?
C9B C4B N5 C5A 4.0(2) . . . . ?
C4A C4B N5 S1 -100.31(18) . . . . ?
C9B C4B N5 S1 146.04(15) . . . . ?
O2 S1 N5 C5A -59.60(18) . . . . ?
O1 S1 N5 C5A 171.24(16) . . . . ?
C11 S1 N5 C5A 55.70(18) . . . . ?
O2 S1 N5 C4B 161.91(15) . . . . ?
O1 S1 N5 C4B 32.75(18) . . . . ?
C11 S1 N5 C4B -82.79(17) . . . . ?
C4B N5 C5A C9A -2.2(2) . . . . ?
S1 N5 C5A C9A -143.99(16) . . . . ?
C4B N5 C5A C6 179.7(2) . . . . ?
S1 N5 C5A C6 37.9(3) . . . . ?
C9A C5A C6 C7 0.4(3) . . . . ?
N5 C5A C6 C7 178.4(2) . . . . ?
C5A C6 C7 C8 -1.2(4) . . . . ?
C6 C7 C8 C9 0.3(4) . . . . ?
C7 C8 C9 C9A 1.4(4) . . . . ?
C6 C5A C9A C9 1.3(3) . . . . ?
N5 C5A C9A C9 -177.0(2) . . . . ?
C6 C5A C9A C9B 177.4(2) . . . . ?
N5 C5A C9A C9B -0.8(3) . . . . ?
C8 C9 C9A C5A -2.2(3) . . . . ?
C8 C9 C9A C9B -177.6(2) . . . . ?
C5A C9A C9B C10 -110.7(2) . . . . ?
C9 C9A C9B C10 65.0(3) . . . . ?
C5A C9A C9B C4B 3.2(2) . . . . ?
C9 C9A C9B C4B 179.0(2) . . . . ?
N5 C4B C9B C9A -4.2(2) . . . . ?
C4A C4B C9B C9A -124.63(18) . . . . ?
N5 C4B C9B C10 113.21(18) . . . . ?
C4A C4B C9B C10 -7.2(2) . . . . ?
C9A C9B C10 C10A 91.4(2) . . . . ?
C4B C9B C10 C10A -21.0(2) . . . . ?
C2 C1 C10A C10 -177.83(19) . . . . ?
C2 C1 C10A C4A -55.6(2) . . . . ?
C9B C10 C10A C1 169.37(18) . . . . ?
C9B C10 C10A C4A 41.91(19) . . . . ?
C4 C4A C10A C1 57.4(2) . . . . ?
C18 C4A C10A C1 -64.7(2) . . . . ?
C4B C4A C10A C1 -176.93(17) . . . . ?
C4 C4A C10A C10 -172.13(16) . . . . ?
C18 C4A C10A C10 65.8(2) . . . . ?
C4B C4A C10A C10 -46.48(19) . . . . ?
O2 S1 C11 C12 -159.81(18) . . . . ?
O1 S1 C11 C12 -28.9(2) . . . . ?
N5 S1 C11 C12 85.43(19) . . . . ?
O2 S1 C11 C16 19.4(2) . . . . ?
O1 S1 C11 C16 150.22(17) . . . . ?
N5 S1 C11 C16 -95.40(19) . . . . ?
C16 C11 C12 C13 -0.7(3) . . . . ?
S1 C11 C12 C13 178.50(19) . . . . ?
C11 C12 C13 C14 -0.6(4) . . . . ?
C12 C13 C14 C15 1.6(4) . . . . ?
C12 C13 C14 C17 -177.9(2) . . . . ?
C13 C14 C15 C16 -1.4(4) . . . . ?
C17 C14 C15 C16 178.1(2) . . . . ?
C14 C15 C16 C11 0.2(4) . . . . ?
C12 C11 C16 C15 0.8(3) . . . . ?
S1 C11 C16 C15 -178.34(17) . . . . ?
C01' C1' C2' C3' -53.1(3) . . . . ?
C1' C2' C3' C4' 52.7(3) . . . . ?
C2' C3' C4' C4A' -54.0(3) . . . . ?
C3' C4' C4A' C01' 55.6(2) . . . . ?
C3' C4' C4A' C18' -68.5(3) . . . . ?
C3' C4' C4A' C4B' 171.17(19) . . . . ?
C4' C4A' C4B' N5' -30.2(3) . . . . ?
C01' C4A' C4B' N5' 88.7(2) . . . . ?
C18' C4A' C4B' N5' -153.09(18) . . . . ?
C4' C4A' C4B' C9B' -145.41(19) . . . . ?
C01' C4A' C4B' C9B' -26.5(2) . . . . ?
C18' C4A' C4B' C9B' 91.75(19) . . . . ?
C4A' C4B' N5' C5A' -113.70(19) . . . . ?
C9B' C4B' N5' C5A' 1.6(2) . . . . ?
C4A' C4B' N5' S1' 99.46(19) . . . . ?
C9B' C4B' N5' S1' -145.29(15) . . . . ?
O1' S1' N5' C5A' -176.15(17) . . . . ?
O2' S1' N5' C5A' 54.64(19) . . . . ?
C11' S1' N5' C5A' -61.11(19) . . . . ?
O1' S1' N5' C4B' -33.22(19) . . . . ?
O2' S1' N5' C4B' -162.43(16) . . . . ?
C11' S1' N5' C4B' 81.82(18) . . . . ?
C4B' N5' C5A' C6' 177.8(2) . . . . ?
S1' N5' C5A' C6' -35.8(3) . . . . ?
C4B' N5' C5A' C9A' 1.2(2) . . . . ?
S1' N5' C5A' C9A' 147.54(16) . . . . ?
C9A' C5A' C6' C7' 2.1(3) . . . . ?
N5' C5A' C6' C7' -174.2(2) . . . . ?
C5A' C6' C7' C8' 0.6(4) . . . . ?
C6' C7' C8' C9' -2.2(4) . . . . ?
C7' C8' C9' C9A' 1.1(4) . . . . ?
C6' C5A' C9A' C9' -3.1(3) . . . . ?
N5' C5A' C9A' C9' 173.8(2) . . . . ?
C6' C5A' C9A' C9B' 179.5(2) . . . . ?
N5' C5A' C9A' C9B' -3.6(3) . . . . ?
C8' C9' C9A' C5A' 1.4(3) . . . . ?
C8' C9' C9A' C9B' 178.4(2) . . . . ?
C5A' C9A' C9B' C10' 118.3(2) . . . . ?
C9' C9A' C9B' C10' -58.9(3) . . . . ?
C5A' C9A' C9B' C4B' 4.4(2) . . . . ?
C9' C9A' C9B' C4B' -172.8(2) . . . . ?
N5' C4B' C9B' C9A' -3.4(2) . . . . ?
C4A' C4B' C9B' C9A' 118.85(18) . . . . ?
N5' C4B' C9B' C10' -121.62(18) . . . . ?
C4A' C4B' C9B' C10' 0.6(2) . . . . ?
C9A' C9B' C10' C01' -86.3(2) . . . . ?
C4B' C9B' C10' C01' 25.9(2) . . . . ?
C9B' C10' C01' C1' -170.51(19) . . . . ?
C9B' C10' C01' C4A' -43.3(2) . . . . ?
C2' C1' C01' C10' -179.6(2) . . . . ?
C2' C1' C01' C4A' 57.9(3) . . . . ?
C4' C4A' C01' C10' 169.34(17) . . . . ?
C18' C4A' C01' C10' -68.6(2) . . . . ?
C4B' C4A' C01' C10' 43.7(2) . . . . ?
C4' C4A' C01' C1' -59.8(2) . . . . ?
C18' C4A' C01' C1' 62.3(3) . . . . ?
C4B' C4A' C01' C1' 174.5(2) . . . . ?
O1' S1' C11' C12' -138.14(19) . . . . ?
O2' S1' C11' C12' -7.9(2) . . . . ?
N5' S1' C11' C12' 107.89(19) . . . . ?
O1' S1' C11' C16' 40.9(2) . . . . ?
O2' S1' C11' C16' 171.07(18) . . . . ?
N5' S1' C11' C16' -73.1(2) . . . . ?
C16' C11' C12' C13' -1.0(4) . . . . ?
S1' C11' C12' C13' 177.98(19) . . . . ?
C11' C12' C13' C14' 1.3(4) . . . . ?
C12' C13' C14' C15' -0.5(4) . . . . ?
C12' C13' C14' C17' -179.6(2) . . . . ?
C13' C14' C15' C16' -0.5(4) . . . . ?
C17' C14' C15' C16' 178.6(2) . . . . ?
C14' C15' C16' C11' 0.7(4) . . . . ?
C12' C11' C16' C15' 0.0(4) . . . . ?
S1' C11' C16' C15' -179.0(2) . . . . ?
C01" C1" C2" C3" 51.8(3) . . . . ?
C1" C2" C3" C4" -52.9(3) . . . . ?
C2" C3" C4" C4A" 55.6(2) . . . . ?
C3" C4" C4A" C18" 66.8(2) . . . . ?
C3" C4" C4A" C01" -57.3(2) . . . . ?
C3" C4" C4A" C4B" -172.56(18) . . . . ?
C4" C4A" C4B" N5" 35.1(3) . . . . ?
C18" C4A" C4B" N5" 158.38(17) . . . . ?
C01" C4A" C4B" N5" -83.8(2) . . . . ?
C4" C4A" C4B" C9B" 149.41(18) . . . . ?
C18" C4A" C4B" C9B" -87.35(19) . . . . ?
C01" C4A" C4B" C9B" 30.5(2) . . . . ?
C4A" C4B" N5" C5A" 115.89(19) . . . . ?
C9B" C4B" N5" C5A" 1.8(2) . . . . ?
C4A" C4B" N5" S1" -102.47(19) . . . . ?
C9B" C4B" N5" S1" 143.44(15) . . . . ?
O2" S1" N5" C5A" -54.92(19) . . . . ?
O1" S1" N5" C5A" 175.77(17) . . . . ?
C11" S1" N5" C5A" 60.71(19) . . . . ?
O2" S1" N5" C4B" 167.55(15) . . . . ?
O1" S1" N5" C4B" 38.24(19) . . . . ?
C11" S1" N5" C4B" -76.82(18) . . . . ?
C4B" N5" C5A" C6" -178.1(2) . . . . ?
S1" N5" C5A" C6" 41.2(3) . . . . ?
C4B" N5" C5A" C9A" -0.8(2) . . . . ?
S1" N5" C5A" C9A" -141.55(16) . . . . ?
C9A" C5A" C6" C7" 1.4(4) . . . . ?
N5" C5A" C6" C7" 178.3(2) . . . . ?
C5A" C6" C7" C8" -1.5(4) . . . . ?
C6" C7" C8" C9" 0.2(4) . . . . ?
C7" C8" C9" C9A" 1.3(4) . . . . ?
C6" C5A" C9A" C9" 0.1(3) . . . . ?
N5" C5A" C9A" C9" -177.4(2) . . . . ?
C6" C5A" C9A" C9B" 176.8(2) . . . . ?
N5" C5A" C9A" C9B" -0.6(3) . . . . ?
C8" C9" C9A" C5A" -1.4(3) . . . . ?
C8" C9" C9A" C9B" -177.6(2) . . . . ?
C5A" C9A" C9B" C10" -112.4(2) . . . . ?
C9" C9A" C9B" C10" 64.0(3) . . . . ?
C5A" C9A" C9B" C4B" 1.7(2) . . . . ?
C9" C9A" C9B" C4B" 178.1(2) . . . . ?
N5" C4B" C9B" C9A" -2.0(2) . . . . ?
C4A" C4B" C9B" C9A" -122.99(18) . . . . ?
N5" C4B" C9B" C10" 115.75(19) . . . . ?
C4A" C4B" C9B" C10" -5.2(2) . . . . ?
C9A" C9B" C10" C01" 90.1(2) . . . . ?
C4B" C9B" C10" C01" -22.4(2) . . . . ?
C2" C1" C01" C10" -177.47(19) . . . . ?
C2" C1" C01" C4A" -55.8(2) . . . . ?
C9B" C10" C01" C1" 168.56(18) . . . . ?
C9B" C10" C01" C4A" 42.1(2) . . . . ?
C4" C4A" C01" C1" 59.2(2) . . . . ?
C18" C4A" C01" C1" -63.5(2) . . . . ?
C4B" C4A" C01" C1" -175.69(18) . . . . ?
C4" C4A" C01" C10" -170.61(16) . . . . ?
C18" C4A" C01" C10" 66.7(2) . . . . ?
C4B" C4A" C01" C10" -45.48(19) . . . . ?
O2" S1" C11" C12" -160.87(18) . . . . ?
O1" S1" C11" C12" -30.5(2) . . . . ?
N5" S1" C11" C12" 83.71(19) . . . . ?
O2" S1" C11" C16" 18.4(2) . . . . ?
O1" S1" C11" C16" 148.69(18) . . . . ?
N5" S1" C11" C16" -97.06(19) . . . . ?
C16" C11" C12" C13" 0.0(3) . . . . ?
S1" C11" C12" C13" 179.27(18) . . . . ?
C11" C12" C13" C14" -1.0(4) . . . . ?
C12" C13" C14" C15" 0.9(4) . . . . ?
C12" C13" C14" C17" -178.7(2) . . . . ?
C13" C14" C15" C16" 0.1(4) . . . . ?
C17" C14" C15" C16" 179.7(2) . . . . ?
C14" C15" C16" C11" -1.1(4) . . . . ?
C12" C11" C16" C15" 1.0(4) . . . . ?
S1" C11" C16" C15" -178.24(19) . . . . ?
